data_2105263
loop_
_publ_author_name
'Garc\'ia-Tu\~n\'on, Esther'
'Dacu\~na, Bruno'
'Zaragoza, Guillermo'
'Franco, Jaime'
'Guiti\'an, Francisco'

_publ_section_title
;
 Cl--OH ion-exchanging process in chlorapatite
 (Ca~5~(PO~4~)~3~Cl~<i>x~</i>(OH)~1{-~<i>x</i>}) -- a deep insight
;
_journal_coeditor_code ZB5021
_journal_issue 5
_journal_name_full 'Acta Crystallographica Section B'
_journal_page_first 467
_journal_page_last 479
_journal_paper_doi 10.1107/S0108768112019520
_journal_volume 68
_journal_year 2012
_chemical_compound_source 'synthesis as described'
_chemical_formula_moiety '3(O4 P), Cl, 5(Ca)'
_chemical_formula_sum 'Ca5 Cl O12 P3'
_chemical_formula_weight 520.76
_chemical_name_common chlorapatite
_chemical_name_systematic
;
chlorapatite
;
_space_group_IT_number 176
_symmetry_cell_setting trigonal
_symmetry_Int_Tables_number 176
_symmetry_space_group_name_Hall '-P 6c'
_symmetry_space_group_name_H-M 'P 63/m'
_atom_sites_solution_primary direct
_atom_sites_solution_secondary difmap
_audit_conform_dict_location ftp://ftp.iucr.org/pub/cif_core.dic
_audit_conform_dict_name cif_core.dic
_audit_conform_dict_version 2.3
_audit_creation_date 2010-02-08T15:01:28-00:00
_audit_creation_method 'WinGX routine CIF_UPDATE'
_cell_angle_alpha 90
_cell_angle_beta 90
_cell_angle_gamma 120
_cell_formula_units_Z 2
_cell_length_a 9.6430(2)
_cell_length_b 9.6430(2)
_cell_length_c 6.76200(10)
_cell_measurement_reflns_used 1653
_cell_measurement_temperature 293(2)
_cell_measurement_theta_max 51.55
_cell_measurement_theta_min 11.48
_cell_measurement_wavelength 0.71073
_cell_volume 544.540(18)
_computing_cell_refinement 'APPEX2 (BRUKER AXS, 2005)'
_computing_data_collection 'APPEX2 (BRUKER AXS, 2005)'
_computing_data_reduction 'APPEX2 (BRUKER AXS, 2005)'
_computing_molecular_graphics 'Ortep-3 for Windows (Farrugia, 1997)'
_computing_publication_material 'WinGX publication routines (Farrugia, 1999)'
_computing_structure_refinement 'SHELXL-97 (Sheldrick, 1997)'
_computing_structure_solution 'SIR2004 (Giacovazzo et al, 2004)'
_diffrn_ambient_temperature 293(2)
_diffrn_measured_fraction_theta_full 0.99
_diffrn_measured_fraction_theta_max 0.99
_diffrn_measurement_device 'four-circle diffractometer'
_diffrn_measurement_device_type 'BRUKER APPEX-II CCD'
_diffrn_measurement_method 'omega and phi scans'
_diffrn_radiation_monochromator graphite
_diffrn_radiation_probe x-ray
_diffrn_radiation_source 'fine-focus sealed tube'
_diffrn_radiation_type MoK\a
_diffrn_radiation_wavelength 0.7107
_diffrn_reflns_av_R_equivalents 0.0146
_diffrn_reflns_av_unetI/netI 0.0102
_diffrn_reflns_limit_h_max 0
_diffrn_reflns_limit_h_min -12
_diffrn_reflns_limit_k_max 12
_diffrn_reflns_limit_k_min 0
_diffrn_reflns_limit_l_max 8
_diffrn_reflns_limit_l_min 0
_diffrn_reflns_number 6423
_diffrn_reflns_theta_full 26.39
_diffrn_reflns_theta_max 26.39
_diffrn_reflns_theta_min 2.44
_exptl_absorpt_coefficient_mu 3.213
_exptl_absorpt_correction_T_max 1
_exptl_absorpt_correction_T_min 0.852
_exptl_absorpt_correction_type multi-scan
_exptl_absorpt_process_details 'BRUKER SADABS'
_exptl_crystal_colour colourless
_exptl_crystal_density_diffrn 3.176
_exptl_crystal_density_method 'not measured'
_exptl_crystal_description prism
_exptl_crystal_F_000 516
_exptl_crystal_size_max 0.25
_exptl_crystal_size_mid 0.12
_exptl_crystal_size_min 0.05
_refine_diff_density_max 0.337
_refine_diff_density_min -0.354
_refine_diff_density_rms 0.065
_refine_ls_extinction_coef 0.042(3)
_refine_ls_extinction_expression Fc^*^=kFc[1+0.001xFc^2^\l^3^/sin(2\q)]^-1/4^
_refine_ls_extinction_method SHELXL
_refine_ls_goodness_of_fit_ref 1.183
_refine_ls_hydrogen_treatment undef
_refine_ls_matrix_type full
_refine_ls_number_parameters 41
_refine_ls_number_reflns 403
_refine_ls_number_restraints 0
_refine_ls_restrained_S_all 1.183
_refine_ls_R_factor_all 0.0176
_refine_ls_R_factor_gt 0.0173
_refine_ls_shift/su_max 0
_refine_ls_shift/su_mean 0
_refine_ls_structure_factor_coef Fsqd
_refine_ls_weighting_details 'calc w=1/[\s^2^(Fo^2^)+(0.0183P)^2^+0.6752P] where P=(Fo^2^+2Fc^2^)/3'
_refine_ls_weighting_scheme calc
_refine_ls_wR_factor_gt 0.0449
_refine_ls_wR_factor_ref 0.0451
_reflns_number_gt 398
_reflns_number_total 403
_reflns_threshold_expression >2\s(I)
_cod_data_source_file zb5021.cif
_cod_data_source_block c_room_prism
_cod_database_code 2105263

loop_
_symmetry_equiv_pos_as_xyz
'x, y, z'
'-x, -y, z+1/2'
'-y, x-y, z'
'-x+y, -x, z'
'x-y, x, z+1/2'
'y, -x+y, z+1/2'
'-x, -y, -z'
'x, y, -z-1/2'
'y, -x+y, -z'
'x-y, x, -z'
'-x+y, -x, -z-1/2'
'-y, x-y, -z-1/2'

loop_
_atom_site_label
_atom_site_type_symbol
_atom_site_fract_x
_atom_site_fract_y
_atom_site_fract_z
_atom_site_U_iso_or_equiv
_atom_site_adp_type
_atom_site_occupancy
_atom_site_symmetry_multiplicity
_atom_site_calc_flag
_atom_site_refinement_flags
Ca1 Ca 0.00438(6) 0.74425(6) 0.25 0.0104(2) Uani 1 2 d S
Ca2 Ca 0.3333 0.6667 -0.00344(9) 0.0106(2) Uani 1 3 d S
P1 P 0.37490(8) 0.96744(7) 0.25 0.0069(2) Uani 1 2 d S
O2 O -0.3437(2) 0.5079(2) 0.25 0.0138(4) Uani 1 2 d S
O3 O -0.08666(16) 0.64657(18) -0.0673(2) 0.0183(4) Uani 1 1 d .
O4 O 0.1272(2) 0.5923(2) 0.25 0.0136(4) Uani 1 2 d S
Cl1 Cl 0 1 0.4437(3) 0.0267(6) Uani 0.5 3 d SP

loop_
_atom_site_aniso_label
_atom_site_aniso_U_11
_atom_site_aniso_U_22
_atom_site_aniso_U_33
_atom_site_aniso_U_23
_atom_site_aniso_U_13
_atom_site_aniso_U_12
Ca1 0.0123(3) 0.0123(3) 0.0080(3) 0 0 0.0073(2)
Ca2 0.0128(3) 0.0128(3) 0.0061(3) 0 0 0.00640(13)
P1 0.0065(3) 0.0063(3) 0.0071(3) 0 0 0.0027(3)
O2 0.0201(10) 0.0155(10) 0.0122(10) 0 0 0.0137(8)
O3 0.0147(6) 0.0286(8) 0.0153(8) -0.0120(6) -0.0042(6) 0.0137(6)
O4 0.0115(9) 0.0081(9) 0.0212(11) 0 0 0.0049(7)
Cl1 0.0154(4) 0.0154(4) 0.0491(18) 0 0 0.0077(2)

loop_
_atom_type_symbol
_atom_type_description
_atom_type_scat_dispersion_real
_atom_type_scat_dispersion_imag
_atom_type_scat_source
O O 0.0106 0.006 'International Tables Vol C Tables 4.2.6.8 and 6.1.1.4'
P P 0.1023 0.0942 'International Tables Vol C Tables 4.2.6.8 and 6.1.1.4'
Cl Cl 0.1484 0.1585 'International Tables Vol C Tables 4.2.6.8 and 6.1.1.4'
Ca Ca 0.2262 0.3064 'International Tables Vol C Tables 4.2.6.8 and 6.1.1.4'

loop_
_geom_angle_atom_site_label_1
_geom_angle_atom_site_label_2
_geom_angle_atom_site_label_3
_geom_angle
_geom_angle_site_symmetry_1
_geom_angle_site_symmetry_3
O4 Ca1 O3 87.27(4) . .
O4 Ca1 O3 87.27(4) . 8_556
O3 Ca1 O3 133.95(8) . 8_556
O4 Ca1 O3 75.17(5) . 5_665
O3 Ca1 O3 139.43(6) . 5_665
O3 Ca1 O3 82.23(3) 8_556 5_665
O4 Ca1 O3 75.17(5) . 10_665
O3 Ca1 O3 82.23(3) . 10_665
O3 Ca1 O3 139.43(6) 8_556 10_665
O3 Ca1 O3 58.17(6) 5_665 10_665
O4 Ca1 Cl1 142.90(4) . .
O3 Ca1 Cl1 127.98(5) . .
O3 Ca1 Cl1 75.99(5) 8_556 .
O3 Ca1 Cl1 69.97(4) 5_665 .
O3 Ca1 Cl1 96.34(4) 10_665 .
O4 Ca1 Cl1 142.90(4) . 8_556
O3 Ca1 Cl1 75.99(5) . 8_556
O3 Ca1 Cl1 127.98(5) 8_556 8_556
O3 Ca1 Cl1 96.34(4) 5_665 8_556
O3 Ca1 Cl1 69.97(4) 10_665 8_556
Cl1 Ca1 Cl1 55.53(7) . 8_556
O4 Ca1 O2 104.84(6) . .
O3 Ca1 O2 68.71(4) . .
O3 Ca1 O2 68.71(4) 8_556 .
O3 Ca1 O2 150.84(3) 5_665 .
O3 Ca1 O2 150.84(3) 10_665 .
Cl1 Ca1 O2 99.56(3) . .
Cl1 Ca1 O2 99.56(3) 8_556 .
O4 Ca1 P1 70.24(5) . .
O3 Ca1 P1 110.44(4) . .
O3 Ca1 P1 110.44(4) 8_556 .
O3 Ca1 P1 29.20(3) 5_665 .
O3 Ca1 P1 29.20(3) 10_665 .
Cl1 Ca1 P1 84.781(16) . .
Cl1 Ca1 P1 84.781(16) 8_556 .
O2 Ca1 P1 175.08(4) . .
O4 Ca1 Cl1 133.84(3) . 7_576
O3 Ca1 Cl1 138.68(5) . 7_576
O3 Ca1 Cl1 64.74(5) 8_556 7_576
O3 Ca1 Cl1 65.68(3) 5_665 7_576
O3 Ca1 Cl1 102.14(4) 10_665 7_576
Cl1 Ca1 Cl1 12.02(6) . 7_576
Cl1 Ca1 Cl1 67.549(14) 8_556 7_576
O2 Ca1 Cl1 98.30(3) . 7_576
P1 Ca1 Cl1 85.469(14) . 7_576
O4 Ca1 Cl1 133.84(3) . 2_574
O3 Ca1 Cl1 64.74(5) . 2_574
O3 Ca1 Cl1 138.68(5) 8_556 2_574
O3 Ca1 Cl1 102.14(4) 5_665 2_574
O3 Ca1 Cl1 65.68(3) 10_665 2_574
Cl1 Ca1 Cl1 67.549(14) . 2_574
Cl1 Ca1 Cl1 12.02(6) 8_556 2_574
O2 Ca1 Cl1 98.30(3) . 2_574
P1 Ca1 Cl1 85.469(14) . 2_574
Cl1 Ca1 Cl1 79.56(6) 7_576 2_574
O4 Ca1 P1 22.52(5) . 3_665
O3 Ca1 P1 78.89(4) . 3_665
O3 Ca1 P1 78.89(4) 8_556 3_665
O3 Ca1 P1 94.80(4) 5_665 3_665
O3 Ca1 P1 94.80(4) 10_665 3_665
Cl1 Ca1 P1 152.07(4) . 3_665
Cl1 Ca1 P1 152.07(4) 8_556 3_665
O2 Ca1 P1 82.31(4) . 3_665
P1 Ca1 P1 92.76(2) . 3_665
Cl1 Ca1 P1 140.11(3) 7_576 3_665
Cl1 Ca1 P1 140.11(3) 2_574 3_665
O2 Ca2 O2 77.31(5) 10_665 9
O2 Ca2 O2 77.31(5) 10_665 7_565
O2 Ca2 O2 77.31(5) 9 7_565
O2 Ca2 O4 126.33(6) 10_665 4_565
O2 Ca2 O4 89.80(4) 9 4_565
O2 Ca2 O4 150.21(6) 7_565 4_565
O2 Ca2 O4 89.80(4) 10_665 .
O2 Ca2 O4 150.21(6) 9 .
O2 Ca2 O4 126.33(6) 7_565 .
O4 Ca2 O4 76.28(5) 4_565 .
O2 Ca2 O4 150.21(6) 10_665 3_665
O2 Ca2 O4 126.33(6) 9 3_665
O2 Ca2 O4 89.80(4) 7_565 3_665
O4 Ca2 O4 76.28(5) 4_565 3_665
O4 Ca2 O4 76.28(5) . 3_665
O2 Ca2 O3 70.94(5) 10_665 10_665
O2 Ca2 O3 82.01(5) 9 10_665
O2 Ca2 O3 145.16(5) 7_565 10_665
O4 Ca2 O3 55.65(5) 4_565 10_665
O4 Ca2 O3 68.36(5) . 10_665
O4 Ca2 O3 125.01(5) 3_665 10_665
O2 Ca2 O3 82.01(5) 10_665 7_565
O2 Ca2 O3 145.16(5) 9 7_565
O2 Ca2 O3 70.94(5) 7_565 7_565
O4 Ca2 O3 125.01(5) 4_565 7_565
O4 Ca2 O3 55.65(5) . 7_565
O4 Ca2 O3 68.36(5) 3_665 7_565
O3 Ca2 O3 117.142(18) 10_665 7_565
O2 Ca2 O3 145.16(5) 10_665 9
O2 Ca2 O3 70.94(5) 9 9
O2 Ca2 O3 82.01(5) 7_565 9
O4 Ca2 O3 68.36(5) 4_565 9
O4 Ca2 O3 125.01(5) . 9
O4 Ca2 O3 55.65(5) 3_665 9
O3 Ca2 O3 117.142(18) 10_665 9
O3 Ca2 O3 117.142(18) 7_565 9
O2 Ca2 P1 99.34(4) 10_665 .
O2 Ca2 P1 88.57(4) 9 .
O2 Ca2 P1 165.87(4) 7_565 .
O4 Ca2 P1 27.57(4) 4_565 .
O4 Ca2 P1 66.90(4) . .
O4 Ca2 P1 99.11(4) 3_665 .
O3 Ca2 P1 28.40(3) 10_665 .
O3 Ca2 P1 122.54(3) 7_565 .
O3 Ca2 P1 93.93(3) 9 .
O2 Ca2 P1 88.57(4) 10_665 3_665
O2 Ca2 P1 165.87(4) 9 3_665
O2 Ca2 P1 99.34(4) 7_565 3_665
O4 Ca2 P1 99.11(4) 4_565 3_665
O4 Ca2 P1 27.57(4) . 3_665
O4 Ca2 P1 66.90(4) 3_665 3_665
O3 Ca2 P1 93.93(3) 10_665 3_665
O3 Ca2 P1 28.40(3) 7_565 3_665
O3 Ca2 P1 122.54(3) 9 3_665
P1 Ca2 P1 94.258(15) . 3_665
O2 Ca2 P1 165.87(4) 10_665 4_565
O2 Ca2 P1 99.34(4) 9 4_565
O2 Ca2 P1 88.57(4) 7_565 4_565
O4 Ca2 P1 66.90(4) 4_565 4_565
O4 Ca2 P1 99.11(4) . 4_565
O4 Ca2 P1 27.57(4) 3_665 4_565
O3 Ca2 P1 122.54(3) 10_665 4_565
O3 Ca2 P1 93.93(3) 7_565 4_565
O3 Ca2 P1 28.40(3) 9 4_565
P1 Ca2 P1 94.258(15) . 4_565
P1 Ca2 P1 94.258(15) 3_665 4_565
O3 P1 O3 107.68(12) 10_665 5_665
O3 P1 O2 112.14(7) 10_665 3_675
O3 P1 O2 112.14(7) 5_665 3_675
O3 P1 O4 106.71(7) 10_665 4_565
O3 P1 O4 106.71(7) 5_665 4_565
O2 P1 O4 111.13(11) 3_675 4_565
O3 P1 Ca1 54.13(6) 10_665 .
O3 P1 Ca1 54.13(6) 5_665 .
O2 P1 Ca1 136.43(8) 3_675 .
O4 P1 Ca1 112.44(7) 4_565 .
O3 P1 Ca2 60.39(6) 10_665 .
O3 P1 Ca2 111.49(6) 5_665 .
O2 P1 Ca2 135.63(5) 3_675 .
O4 P1 Ca2 47.14(5) 4_565 .
Ca1 P1 Ca2 78.129(15) . .
O3 P1 Ca2 111.49(6) 10_665 8_556
O3 P1 Ca2 60.39(6) 5_665 8_556
O2 P1 Ca2 135.63(5) 3_675 8_556
O4 P1 Ca2 47.14(5) 4_565 8_556
Ca1 P1 Ca2 78.129(15) . 8_556
Ca2 P1 Ca2 64.38(2) . 8_556
O3 P1 Ca1 122.01(6) 10_665 4_565
O3 P1 Ca1 122.01(6) 5_665 4_565
O2 P1 Ca1 76.34(8) 3_675 4_565
Ca1 P1 Ca1 147.24(2) . 4_565
Ca2 P1 Ca1 74.260(14) . 4_565
Ca2 P1 Ca1 74.260(14) 8_556 4_565
O3 P1 Ca1 80.47(6) 10_665 3_675
O3 P1 Ca1 80.47(6) 5_665 3_675
O2 P1 Ca1 56.01(8) 3_675 3_675
O4 P1 Ca1 167.14(8) 4_565 3_675
Ca1 P1 Ca1 80.42(2) . 3_675
Ca2 P1 Ca1 140.821(15) . 3_675
Ca2 P1 Ca1 140.821(15) 8_556 3_675
Ca1 P1 Ca1 132.35(2) 4_565 3_675
P1 O2 Ca2 133.48(5) 4_465 7_565
P1 O2 Ca2 133.48(5) 4_465 2_565
Ca2 O2 Ca2 87.68(6) 7_565 2_565
P1 O2 Ca1 98.65(9) 4_465 .
Ca2 O2 Ca1 96.33(6) 7_565 .
Ca2 O2 Ca1 96.33(6) 2_565 .
P1 O3 Ca1 139.20(8) 9_455 .
P1 O3 Ca1 96.67(7) 9_455 9_455
Ca1 O3 Ca1 118.88(6) . 9_455
P1 O3 Ca2 91.20(7) 9_455 7_565
Ca1 O3 Ca2 102.95(6) . 7_565
Ca1 O3 Ca2 96.64(5) 9_455 7_565
P1 O4 Ca1 122.69(10) 3_665 .
P1 O4 Ca2 105.28(7) 3_665 8_556
Ca1 O4 Ca2 114.54(6) . 8_556
P1 O4 Ca2 105.28(7) 3_665 .
Ca1 O4 Ca2 114.54(6) . .
Ca2 O4 Ca2 89.02(6) 8_556 .
Cl1 Cl1 Ca1 117.77(4) 7_576 3_675
Cl1 Cl1 Ca1 117.77(4) 7_576 .
Ca1 Cl1 Ca1 100.05(5) 3_675 .
Cl1 Cl1 Ca1 117.77(4) 7_576 4_465
Ca1 Cl1 Ca1 100.05(5) 3_675 4_465
Ca1 Cl1 Ca1 100.05(5) . 4_465
Cl1 Cl1 Ca1 50.22(3) 7_576 7_576
Ca1 Cl1 Ca1 87.599(12) 3_675 7_576
Ca1 Cl1 Ca1 167.98(6) . 7_576
Ca1 Cl1 Ca1 87.599(12) 4_465 7_576
Cl1 Cl1 Ca1 50.22(3) 7_576 10_666
Ca1 Cl1 Ca1 87.599(12) 3_675 10_666
Ca1 Cl1 Ca1 87.599(12) . 10_666
Ca1 Cl1 Ca1 167.98(6) 4_465 10_666
Ca1 Cl1 Ca1 83.45(4) 7_576 10_666
Cl1 Cl1 Ca1 50.22(3) 7_576 9_456
Ca1 Cl1 Ca1 167.98(6) 3_675 9_456
Ca1 Cl1 Ca1 87.599(12) . 9_456
Ca1 Cl1 Ca1 87.599(12) 4_465 9_456
Ca1 Cl1 Ca1 83.45(4) 7_576 9_456
Ca1 Cl1 Ca1 83.45(4) 10_666 9_456

loop_
_geom_bond_atom_site_label_1
_geom_bond_atom_site_label_2
_geom_bond_distance
_geom_bond_site_symmetry_2
Ca1 O4 2.2995(19) .
Ca1 O3 2.3309(14) .
Ca1 O3 2.3309(14) 8_556
Ca1 O3 2.5420(15) 5_665
Ca1 O3 2.5420(15) 10_665
Ca1 Cl1 2.8113(11) .
Ca1 Cl1 2.8113(11) 8_556
Ca1 O2 2.969(2) .
Ca1 P1 3.1158(8) .
Ca1 Cl1 3.2370(13) 7_576
Ca1 Cl1 3.2370(13) 2_574
Ca1 P1 3.3917(8) 3_665
Ca2 O2 2.4071(14) 10_665
Ca2 O2 2.4071(14) 9
Ca2 O2 2.4071(14) 7_565
Ca2 O4 2.4445(14) 4_565
Ca2 O4 2.4445(14) .
Ca2 O4 2.4445(14) 3_665
Ca2 O3 2.7974(15) 10_665
Ca2 O3 2.7974(15) 7_565
Ca2 O3 2.7974(15) 9
Ca2 P1 3.2167(6) .
Ca2 P1 3.2167(6) 3_665
Ca2 P1 3.2167(6) 4_565
P1 O3 1.5305(14) 10_665
P1 O3 1.5305(14) 5_665
P1 O2 1.5322(19) 3_675
P1 O4 1.5436(19) 4_565
P1 Ca2 3.2167(6) 8_556
P1 Ca1 3.3917(8) 4_565
O2 P1 1.5322(19) 4_465
O2 Ca2 2.4071(14) 7_565
O2 Ca2 2.4071(14) 2_565
O3 P1 1.5305(14) 9_455
O3 Ca1 2.5420(15) 9_455
O3 Ca2 2.7974(15) 7_565
O4 P1 1.5436(19) 3_665
O4 Ca2 2.4445(14) 8_556
Cl1 Cl1 0.762(4) 7_576
Cl1 Ca1 2.8113(11) 3_675
Cl1 Ca1 2.8113(11) 4_465
Cl1 Ca1 3.2370(13) 7_576
Cl1 Ca1 3.2370(13) 10_666
Cl1 Ca1 3.2370(13) 9_456

loop_
_geom_torsion_atom_site_label_1
_geom_torsion_atom_site_label_2
_geom_torsion_atom_site_label_3
_geom_torsion_atom_site_label_4
_geom_torsion
_geom_torsion_site_symmetry_1
_geom_torsion_site_symmetry_4
O4 Ca1 P1 O3 94.89(7) . 10_665
O3 Ca1 P1 O3 15.71(6) . 10_665
O3 Ca1 P1 O3 174.06(10) 8_556 10_665
O3 Ca1 P1 O3 -170.23(14) 5_665 10_665
Cl1 Ca1 P1 O3 -113.01(8) . 10_665
Cl1 Ca1 P1 O3 -57.22(8) 8_556 10_665
Cl1 Ca1 P1 O3 -125.05(8) 7_576 10_665
Cl1 Ca1 P1 O3 -45.18(8) 2_574 10_665
P1 Ca1 P1 O3 94.89(7) 3_665 10_665
O4 Ca1 P1 O3 -94.89(7) . 5_665
O3 Ca1 P1 O3 -174.06(10) . 5_665
O3 Ca1 P1 O3 -15.71(6) 8_556 5_665
O3 Ca1 P1 O3 170.23(14) 10_665 5_665
Cl1 Ca1 P1 O3 57.22(8) . 5_665
Cl1 Ca1 P1 O3 113.01(8) 8_556 5_665
Cl1 Ca1 P1 O3 45.18(8) 7_576 5_665
Cl1 Ca1 P1 O3 125.05(8) 2_574 5_665
P1 Ca1 P1 O3 -94.89(7) 3_665 5_665
O4 Ca1 P1 O2 180 . 3_675
O3 Ca1 P1 O2 100.82(4) . 3_675
O3 Ca1 P1 O2 -100.82(4) 8_556 3_675
O3 Ca1 P1 O2 -85.11(7) 5_665 3_675
O3 Ca1 P1 O2 85.11(7) 10_665 3_675
Cl1 Ca1 P1 O2 -27.89(4) . 3_675
Cl1 Ca1 P1 O2 27.89(4) 8_556 3_675
Cl1 Ca1 P1 O2 -39.93(3) 7_576 3_675
Cl1 Ca1 P1 O2 39.93(3) 2_574 3_675
P1 Ca1 P1 O2 180 3_665 3_675
O4 Ca1 P1 O4 0 . 4_565
O3 Ca1 P1 O4 -79.18(4) . 4_565
O3 Ca1 P1 O4 79.18(4) 8_556 4_565
O3 Ca1 P1 O4 94.89(7) 5_665 4_565
O3 Ca1 P1 O4 -94.89(7) 10_665 4_565
Cl1 Ca1 P1 O4 152.11(4) . 4_565
Cl1 Ca1 P1 O4 -152.11(4) 8_556 4_565
Cl1 Ca1 P1 O4 140.07(3) 7_576 4_565
Cl1 Ca1 P1 O4 -140.07(3) 2_574 4_565
P1 Ca1 P1 O4 0 3_665 4_565
O4 Ca1 P1 Ca2 32.984(11) . .
O3 Ca1 P1 Ca2 -46.19(4) . .
O3 Ca1 P1 Ca2 112.16(4) 8_556 .
O3 Ca1 P1 Ca2 127.87(7) 5_665 .
O3 Ca1 P1 Ca2 -61.90(7) 10_665 .
Cl1 Ca1 P1 Ca2 -174.91(4) . .
Cl1 Ca1 P1 Ca2 -119.12(4) 8_556 .
Cl1 Ca1 P1 Ca2 173.05(3) 7_576 .
Cl1 Ca1 P1 Ca2 -107.08(3) 2_574 .
P1 Ca1 P1 Ca2 32.984(11) 3_665 .
O4 Ca1 P1 Ca2 -32.984(11) . 8_556
O3 Ca1 P1 Ca2 -112.16(4) . 8_556
O3 Ca1 P1 Ca2 46.19(4) 8_556 8_556
O3 Ca1 P1 Ca2 61.90(7) 5_665 8_556
O3 Ca1 P1 Ca2 -127.87(7) 10_665 8_556
Cl1 Ca1 P1 Ca2 119.12(4) . 8_556
Cl1 Ca1 P1 Ca2 174.91(4) 8_556 8_556
Cl1 Ca1 P1 Ca2 107.08(3) 7_576 8_556
Cl1 Ca1 P1 Ca2 -173.05(3) 2_574 8_556
P1 Ca1 P1 Ca2 -32.984(11) 3_665 8_556
O4 Ca1 P1 Ca1 0 . 4_565
O3 Ca1 P1 Ca1 -79.18(4) . 4_565
O3 Ca1 P1 Ca1 79.18(4) 8_556 4_565
O3 Ca1 P1 Ca1 94.89(7) 5_665 4_565
O3 Ca1 P1 Ca1 -94.89(7) 10_665 4_565
Cl1 Ca1 P1 Ca1 152.11(4) . 4_565
Cl1 Ca1 P1 Ca1 -152.11(4) 8_556 4_565
Cl1 Ca1 P1 Ca1 140.07(3) 7_576 4_565
Cl1 Ca1 P1 Ca1 -140.07(3) 2_574 4_565
P1 Ca1 P1 Ca1 0 3_665 4_565
O4 Ca1 P1 Ca1 180 . 3_675
O3 Ca1 P1 Ca1 100.82(4) . 3_675
O3 Ca1 P1 Ca1 -100.82(4) 8_556 3_675
O3 Ca1 P1 Ca1 -85.11(7) 5_665 3_675
O3 Ca1 P1 Ca1 85.11(7) 10_665 3_675
Cl1 Ca1 P1 Ca1 -27.89(4) . 3_675
Cl1 Ca1 P1 Ca1 27.89(4) 8_556 3_675
Cl1 Ca1 P1 Ca1 -39.93(3) 7_576 3_675
Cl1 Ca1 P1 Ca1 39.93(3) 2_574 3_675
O2 Ca2 P1 O3 -1.15(7) 10_665 10_665
O2 Ca2 P1 O3 75.74(8) 9 10_665
O2 Ca2 P1 O3 73.85(19) 7_565 10_665
O4 Ca2 P1 O3 168.04(9) 4_565 10_665
O4 Ca2 P1 O3 -86.90(7) . 10_665
O4 Ca2 P1 O3 -157.66(8) 3_665 10_665
O3 Ca2 P1 O3 -87.58(3) 7_565 10_665
O3 Ca2 P1 O3 146.52(7) 9 10_665
P1 Ca2 P1 O3 -90.40(7) 3_665 10_665
P1 Ca2 P1 O3 175.00(6) 4_565 10_665
O2 Ca2 P1 O3 97.58(8) 10_665 5_665
O2 Ca2 P1 O3 174.48(8) 9 5_665
O2 Ca2 P1 O3 172.58(19) 7_565 5_665
O4 Ca2 P1 O3 -93.23(9) 4_565 5_665
O4 Ca2 P1 O3 11.83(8) . 5_665
O4 Ca2 P1 O3 -58.93(8) 3_665 5_665
O3 Ca2 P1 O3 98.73(12) 10_665 5_665
O3 Ca2 P1 O3 11.15(10) 7_565 5_665
O3 Ca2 P1 O3 -114.74(7) 9 5_665
P1 Ca2 P1 O3 8.33(7) 3_665 5_665
P1 Ca2 P1 O3 -86.27(7) 4_565 5_665
O2 Ca2 P1 O2 -93.39(11) 10_665 3_675
O2 Ca2 P1 O2 -16.50(13) 9 3_675
O2 Ca2 P1 O2 -18.39(15) 7_565 3_675
O4 Ca2 P1 O2 75.80(11) 4_565 3_675
O4 Ca2 P1 O2 -179.14(10) . 3_675
O4 Ca2 P1 O2 110.10(10) 3_665 3_675
O3 Ca2 P1 O2 -92.24(11) 10_665 3_675
O3 Ca2 P1 O2 -179.82(9) 7_565 3_675
O3 Ca2 P1 O2 54.28(10) 9 3_675
P1 Ca2 P1 O2 177.36(9) 3_665 3_675
P1 Ca2 P1 O2 82.76(9) 4_565 3_675
O2 Ca2 P1 O4 -169.19(8) 10_665 4_565
O2 Ca2 P1 O4 -92.30(8) 9 4_565
O2 Ca2 P1 O4 -94.19(19) 7_565 4_565
O4 Ca2 P1 O4 105.05(10) . 4_565
O4 Ca2 P1 O4 34.30(8) 3_665 4_565
O3 Ca2 P1 O4 -168.04(9) 10_665 4_565
O3 Ca2 P1 O4 104.38(8) 7_565 4_565
O3 Ca2 P1 O4 -21.52(7) 9 4_565
P1 Ca2 P1 O4 101.56(7) 3_665 4_565
P1 Ca2 P1 O4 6.96(7) 4_565 4_565
O2 Ca2 P1 Ca1 54.15(4) 10_665 .
O2 Ca2 P1 Ca1 131.05(4) 9 .
O2 Ca2 P1 Ca1 129.15(18) 7_565 .
O4 Ca2 P1 Ca1 -136.65(7) 4_565 .
O4 Ca2 P1 Ca1 -31.60(4) . .
O4 Ca2 P1 Ca1 -102.35(4) 3_665 .
O3 Ca2 P1 Ca1 55.30(6) 10_665 .
O3 Ca2 P1 Ca1 -32.28(4) 7_565 .
O3 Ca2 P1 Ca1 -158.17(3) 9 .
P1 Ca2 P1 Ca1 -35.095(13) 3_665 .
P1 Ca2 P1 Ca1 -129.696(12) 4_565 .
O2 Ca2 P1 Ca2 136.55(4) 10_665 8_556
O2 Ca2 P1 Ca2 -146.56(4) 9 8_556
O2 Ca2 P1 Ca2 -148.45(18) 7_565 8_556
O4 Ca2 P1 Ca2 -54.26(7) 4_565 8_556
O4 Ca2 P1 Ca2 50.80(4) . 8_556
O4 Ca2 P1 Ca2 -19.96(4) 3_665 8_556
O3 Ca2 P1 Ca2 137.70(6) 10_665 8_556
O3 Ca2 P1 Ca2 50.12(4) 7_565 8_556
O3 Ca2 P1 Ca2 -75.78(3) 9 8_556
P1 Ca2 P1 Ca2 47.300(9) 3_665 8_556
P1 Ca2 P1 Ca2 -47.300(9) 4_565 8_556
O2 Ca2 P1 Ca1 -143.67(4) 10_665 4_565
O2 Ca2 P1 Ca1 -66.78(4) 9 4_565
O2 Ca2 P1 Ca1 -68.67(18) 7_565 4_565
O4 Ca2 P1 Ca1 25.52(7) 4_565 4_565
O4 Ca2 P1 Ca1 130.58(4) . 4_565
O4 Ca2 P1 Ca1 59.82(4) 3_665 4_565
O3 Ca2 P1 Ca1 -142.52(6) 10_665 4_565
O3 Ca2 P1 Ca1 129.90(4) 7_565 4_565
O3 Ca2 P1 Ca1 4.00(3) 9 4_565
P1 Ca2 P1 Ca1 127.080(13) 3_665 4_565
P1 Ca2 P1 Ca1 32.480(13) 4_565 4_565
O2 Ca2 P1 Ca1 -4.03(5) 10_665 3_675
O2 Ca2 P1 Ca1 72.87(5) 9 3_675
O2 Ca2 P1 Ca1 70.97(18) 7_565 3_675
O4 Ca2 P1 Ca1 165.16(8) 4_565 3_675
O4 Ca2 P1 Ca1 -89.78(5) . 3_675
O4 Ca2 P1 Ca1 -160.54(5) 3_665 3_675
O3 Ca2 P1 Ca1 -2.88(6) 10_665 3_675
O3 Ca2 P1 Ca1 -90.46(5) 7_565 3_675
O3 Ca2 P1 Ca1 143.65(4) 9 3_675
P1 Ca2 P1 Ca1 -93.28(4) 3_665 3_675
P1 Ca2 P1 Ca1 172.12(3) 4_565 3_675
O4 Ca1 O2 P1 180 . 4_465
O3 Ca1 O2 P1 -98.98(4) . 4_465
O3 Ca1 O2 P1 98.98(4) 8_556 4_465
O3 Ca1 O2 P1 93.94(10) 5_665 4_465
O3 Ca1 O2 P1 -93.94(10) 10_665 4_465
Cl1 Ca1 O2 P1 28.19(4) . 4_465
Cl1 Ca1 O2 P1 -28.19(4) 8_556 4_465
Cl1 Ca1 O2 P1 40.29(3) 7_576 4_465
Cl1 Ca1 O2 P1 -40.29(3) 2_574 4_465
O4 Ca1 O2 Ca2 -44.18(3) . 7_565
O3 Ca1 O2 Ca2 36.85(4) . 7_565
O3 Ca1 O2 Ca2 -125.20(6) 8_556 7_565
O3 Ca1 O2 Ca2 -130.24(8) 5_665 7_565
O3 Ca1 O2 Ca2 41.88(12) 10_665 7_565
Cl1 Ca1 O2 Ca2 164.01(5) . 7_565
Cl1 Ca1 O2 Ca2 107.63(5) 8_556 7_565
Cl1 Ca1 O2 Ca2 176.11(4) 7_576 7_565
Cl1 Ca1 O2 Ca2 95.53(5) 2_574 7_565
O4 Ca1 O2 Ca2 44.18(3) . 2_565
O3 Ca1 O2 Ca2 125.20(6) . 2_565
O3 Ca1 O2 Ca2 -36.85(4) 8_556 2_565
O3 Ca1 O2 Ca2 -41.88(12) 5_665 2_565
O3 Ca1 O2 Ca2 130.24(8) 10_665 2_565
Cl1 Ca1 O2 Ca2 -107.63(5) . 2_565
Cl1 Ca1 O2 Ca2 -164.01(5) 8_556 2_565
Cl1 Ca1 O2 Ca2 -95.53(5) 7_576 2_565
Cl1 Ca1 O2 Ca2 -176.11(4) 2_574 2_565
P1 Ca1 O2 Ca2 44.18(3) 3_665 2_565
O4 Ca1 O3 P1 -32.10(15) . 9_455
O3 Ca1 O3 P1 -115.67(13) 8_556 9_455
O3 Ca1 O3 P1 31.2(2) 5_665 9_455
O3 Ca1 O3 P1 43.30(17) 10_665 9_455
Cl1 Ca1 O3 P1 135.30(12) . 9_455
Cl1 Ca1 O3 P1 114.50(15) 8_556 9_455
O2 Ca1 O3 P1 -139.18(16) . 9_455
P1 Ca1 O3 P1 35.64(15) . 9_455
Cl1 Ca1 O3 P1 142.87(11) 7_576 9_455
Cl1 Ca1 O3 P1 110.02(15) 2_574 9_455
P1 Ca1 O3 P1 -53.18(14) 3_665 9_455
O4 Ca1 O3 Ca1 -179.46(8) . 9_455
O3 Ca1 O3 Ca1 96.97(11) 8_556 9_455
O3 Ca1 O3 Ca1 -116.18(5) 5_665 9_455
O3 Ca1 O3 Ca1 -104.07(4) 10_665 9_455
Cl1 Ca1 O3 Ca1 -12.06(10) . 9_455
Cl1 Ca1 O3 Ca1 -32.86(6) 8_556 9_455
O2 Ca1 O3 Ca1 73.46(7) . 9_455
P1 Ca1 O3 Ca1 -111.73(6) . 9_455
Cl1 Ca1 O3 Ca1 -4.49(11) 7_576 9_455
Cl1 Ca1 O3 Ca1 -37.34(5) 2_574 9_455
P1 Ca1 O3 Ca1 159.46(7) 3_665 9_455
O4 Ca1 O3 Ca2 75.32(5) . 7_565
O3 Ca1 O3 Ca2 -8.24(12) 8_556 7_565
O3 Ca1 O3 Ca2 138.61(9) 5_665 7_565
O3 Ca1 O3 Ca2 150.72(5) 10_665 7_565
Cl1 Ca1 O3 Ca2 -117.28(5) . 7_565
Cl1 Ca1 O3 Ca2 -138.07(4) 8_556 7_565
O2 Ca1 O3 Ca2 -31.75(5) . 7_565
P1 Ca1 O3 Ca2 143.06(3) . 7_565
Cl1 Ca1 O3 Ca2 -109.71(6) 7_576 7_565
Cl1 Ca1 O3 Ca2 -142.55(5) 2_574 7_565
P1 Ca1 O3 Ca2 54.25(3) 3_665 7_565
O3 Ca1 O4 P1 -67.13(4) . 3_665
O3 Ca1 O4 P1 67.13(4) 8_556 3_665
O3 Ca1 O4 P1 149.81(3) 5_665 3_665
O3 Ca1 O4 P1 -149.81(3) 10_665 3_665
Cl1 Ca1 O4 P1 129.43(7) . 3_665
Cl1 Ca1 O4 P1 -129.43(7) 8_556 3_665
O2 Ca1 O4 P1 0 . 3_665
P1 Ca1 O4 P1 180 . 3_665
Cl1 Ca1 O4 P1 117.48(5) 7_576 3_665
Cl1 Ca1 O4 P1 -117.47(5) 2_574 3_665
O3 Ca1 O4 Ca2 163.28(7) . 8_556
O3 Ca1 O4 Ca2 -62.46(6) 8_556 8_556
O3 Ca1 O4 Ca2 20.22(6) 5_665 8_556
O3 Ca1 O4 Ca2 80.60(7) 10_665 8_556
Cl1 Ca1 O4 Ca2 -0.15(11) . 8_556
Cl1 Ca1 O4 Ca2 100.98(5) 8_556 8_556
O2 Ca1 O4 Ca2 -129.59(5) . 8_556
P1 Ca1 O4 Ca2 50.41(5) . 8_556
Cl1 Ca1 O4 Ca2 -12.11(10) 7_576 8_556
Cl1 Ca1 O4 Ca2 112.94(3) 2_574 8_556
P1 Ca1 O4 Ca2 -129.59(5) 3_665 8_556
O3 Ca1 O4 Ca2 62.46(6) . .
O3 Ca1 O4 Ca2 -163.28(7) 8_556 .
O3 Ca1 O4 Ca2 -80.60(7) 5_665 .
O3 Ca1 O4 Ca2 -20.22(6) 10_665 .
Cl1 Ca1 O4 Ca2 -100.98(5) . .
Cl1 Ca1 O4 Ca2 0.15(11) 8_556 .
O2 Ca1 O4 Ca2 129.59(5) . .
P1 Ca1 O4 Ca2 -50.41(5) . .
Cl1 Ca1 O4 Ca2 -112.94(3) 7_576 .
Cl1 Ca1 O4 Ca2 12.11(10) 2_574 .
P1 Ca1 O4 Ca2 129.59(5) 3_665 .
O2 Ca2 O4 P1 87.30(8) 10_665 3_665
O2 Ca2 O4 P1 150.66(9) 9 3_665
O2 Ca2 O4 P1 13.28(10) 7_565 3_665
O4 Ca2 O4 P1 -145.06(8) 4_565 3_665
O4 Ca2 O4 P1 -66.11(10) 3_665 3_665
O3 Ca2 O4 P1 156.82(8) 10_665 3_665
O3 Ca2 O4 P1 6.86(5) 7_565 3_665
O3 Ca2 O4 P1 -94.44(7) 9 3_665
P1 Ca2 O4 P1 -172.45(7) . 3_665
P1 Ca2 O4 P1 -81.69(6) 4_565 3_665
O2 Ca2 O4 Ca1 -50.45(7) 10_665 .
O2 Ca2 O4 Ca1 12.92(13) 9 .
O2 Ca2 O4 Ca1 -124.47(7) 7_565 .
O4 Ca2 O4 Ca1 77.20(10) 4_565 .
O4 Ca2 O4 Ca1 156.14(8) 3_665 .
O3 Ca2 O4 Ca1 19.07(5) 10_665 .
O3 Ca2 O4 Ca1 -130.89(7) 7_565 .
O3 Ca2 O4 Ca1 127.81(5) 9 .
P1 Ca2 O4 Ca1 49.80(5) . .
P1 Ca2 O4 Ca1 -137.75(10) 3_665 .
P1 Ca2 O4 Ca1 140.57(5) 4_565 .
O2 Ca2 O4 Ca2 -167.12(6) 10_665 8_556
O2 Ca2 O4 Ca2 -103.75(9) 9 8_556
O2 Ca2 O4 Ca2 118.86(6) 7_565 8_556
O4 Ca2 O4 Ca2 -39.473(16) 4_565 8_556
O4 Ca2 O4 Ca2 39.473(16) 3_665 8_556
O3 Ca2 O4 Ca2 -97.60(6) 10_665 8_556
O3 Ca2 O4 Ca2 112.44(7) 7_565 8_556
O3 Ca2 O4 Ca2 11.14(8) 9 8_556
P1 Ca2 O4 Ca2 -66.87(4) . 8_556
P1 Ca2 O4 Ca2 105.58(8) 3_665 8_556
P1 Ca2 O4 Ca2 23.90(5) 4_565 8_556
O4 Ca1 Cl1 Cl1 -45.88(8) . 7_576
O3 Ca1 Cl1 Cl1 155.30(5) . 7_576
O3 Ca1 Cl1 Cl1 19.84(4) 8_556 7_576
O3 Ca1 Cl1 Cl1 -66.87(4) 5_665 7_576
O3 Ca1 Cl1 Cl1 -119.62(3) 10_665 7_576
Cl1 Ca1 Cl1 Cl1 180.000(2) 8_556 7_576
O2 Ca1 Cl1 Cl1 84.91(2) . 7_576
P1 Ca1 Cl1 Cl1 -92.756(9) . 7_576
Cl1 Ca1 Cl1 Cl1 180.000(2) 2_574 7_576
P1 Ca1 Cl1 Cl1 -6.71(5) 3_665 7_576
O4 Ca1 Cl1 Ca1 83.02(10) . 3_675
O3 Ca1 Cl1 Ca1 -75.80(5) . 3_675
O3 Ca1 Cl1 Ca1 148.74(5) 8_556 3_675
O3 Ca1 Cl1 Ca1 62.03(4) 5_665 3_675
O3 Ca1 Cl1 Ca1 9.28(5) 10_665 3_675
Cl1 Ca1 Cl1 Ca1 -51.10(3) 8_556 3_675
O2 Ca1 Cl1 Ca1 -146.19(3) . 3_675
P1 Ca1 Cl1 Ca1 36.14(3) . 3_675
Cl1 Ca1 Cl1 Ca1 128.90(4) 7_576 3_675
Cl1 Ca1 Cl1 Ca1 -51.10(3) 2_574 3_675
P1 Ca1 Cl1 Ca1 122.19(7) 3_665 3_675
O4 Ca1 Cl1 Ca1 -174.78(7) . 4_465
O3 Ca1 Cl1 Ca1 26.40(7) . 4_465
O3 Ca1 Cl1 Ca1 -109.06(5) 8_556 4_465
O3 Ca1 Cl1 Ca1 164.23(6) 5_665 4_465
O3 Ca1 Cl1 Ca1 111.48(4) 10_665 4_465
Cl1 Ca1 Cl1 Ca1 51.10(3) 8_556 4_465
O2 Ca1 Cl1 Ca1 -43.99(4) . 4_465
P1 Ca1 Cl1 Ca1 138.34(4) . 4_465
Cl1 Ca1 Cl1 Ca1 -128.90(4) 7_576 4_465
Cl1 Ca1 Cl1 Ca1 51.10(3) 2_574 4_465
P1 Ca1 Cl1 Ca1 -135.61(6) 3_665 4_465
O4 Ca1 Cl1 Ca1 -45.88(8) . 7_576
O3 Ca1 Cl1 Ca1 155.30(5) . 7_576
O3 Ca1 Cl1 Ca1 19.84(4) 8_556 7_576
O3 Ca1 Cl1 Ca1 -66.87(4) 5_665 7_576
O3 Ca1 Cl1 Ca1 -119.62(3) 10_665 7_576
Cl1 Ca1 Cl1 Ca1 180.0000(10) 8_556 7_576
O2 Ca1 Cl1 Ca1 84.91(2) . 7_576
P1 Ca1 Cl1 Ca1 -92.756(9) . 7_576
Cl1 Ca1 Cl1 Ca1 0 7_576 7_576
Cl1 Ca1 Cl1 Ca1 180.0000(10) 2_574 7_576
P1 Ca1 Cl1 Ca1 -6.71(5) 3_665 7_576
O4 Ca1 Cl1 Ca1 -4.11(9) . 10_666
O3 Ca1 Cl1 Ca1 -162.93(5) . 10_666
O3 Ca1 Cl1 Ca1 61.61(4) 8_556 10_666
O3 Ca1 Cl1 Ca1 -25.10(4) 5_665 10_666
O3 Ca1 Cl1 Ca1 -77.85(4) 10_665 10_666
Cl1 Ca1 Cl1 Ca1 -138.23(2) 8_556 10_666
O2 Ca1 Cl1 Ca1 126.68(3) . 10_666
P1 Ca1 Cl1 Ca1 -50.989(18) . 10_666
Cl1 Ca1 Cl1 Ca1 41.77(2) 7_576 10_666
Cl1 Ca1 Cl1 Ca1 -138.23(2) 2_574 10_666
P1 Ca1 Cl1 Ca1 35.06(6) 3_665 10_666
O4 Ca1 Cl1 Ca1 -87.64(7) . 9_456
O3 Ca1 Cl1 Ca1 113.54(6) . 9_456
O3 Ca1 Cl1 Ca1 -21.93(4) 8_556 9_456
O3 Ca1 Cl1 Ca1 -108.64(5) 5_665 9_456
O3 Ca1 Cl1 Ca1 -161.39(4) 10_665 9_456
Cl1 Ca1 Cl1 Ca1 138.23(2) 8_556 9_456
O2 Ca1 Cl1 Ca1 43.14(3) . 9_456
P1 Ca1 Cl1 Ca1 -134.52(3) . 9_456
Cl1 Ca1 Cl1 Ca1 -41.77(2) 7_576 9_456
Cl1 Ca1 Cl1 Ca1 138.23(2) 2_574 9_456
P1 Ca1 Cl1 Ca1 -48.47(5) 3_665 9_456
